data_4316426
loop_
_publ_author_name
'Tyler J. Morin'
'Andrew Merkel'
'Sergey V. Lindeman'
'James R. Gardinier'

_publ_section_title
;
 Breaking the Cycle: Impact of Sterically-Tailored
 Tetra(pyrazolyl)lutidines on the Self-Assembly of Silver(I) Complexes
;
_journal_name_full 'Inorganic Chemistry'
_journal_page_first 7992
_journal_page_last 8002
_journal_paper_doi 10.1021/ic1010538
_journal_volume 49
_journal_year 2010
_chemical_formula_sum 'C58 H72 Ag2 B2 F8 N20'
_chemical_formula_weight 1438.72
_chemical_name_systematic
; 
 ? 
;
_space_group_IT_number 2
_symmetry_cell_setting triclinic
_symmetry_space_group_name_Hall '-P 1'
_symmetry_space_group_name_H-M 'P -1'
_atom_sites_solution_hydrogens difmap
_atom_sites_solution_primary heavy
_atom_sites_solution_secondary difmap
_audit_creation_method SHELXL-97
_cell_angle_alpha 118.0520(10)
_cell_angle_beta 103.8740(10)
_cell_angle_gamma 92.6180(10)
_cell_formula_units_Z 1
_cell_length_a 11.0965(4)
_cell_length_b 12.8261(2)
_cell_length_c 13.1776(2)
_cell_measurement_reflns_used 9857
_cell_measurement_temperature 100(2)
_cell_measurement_theta_max 67
_cell_measurement_theta_min 4
_cell_volume 1579.16(7)
_computing_cell_refinement 'SAINT v7.23A (Bruker, 2005)'
_computing_data_collection 'APEX2 v2.1-4 (Bruker, 2007)'
_computing_data_reduction 'SADABS-2004/1 (Bruker, 2005)'
_computing_molecular_graphics 'XP v5.1 (Bruker, 1998)'
_computing_publication_material 'XCIF v6.12 (Bruker, 2001)'
_computing_structure_refinement 'SHELXL-97 v.97-2 (Sheldrick, 1993-1997)'
_computing_structure_solution 'XS/SHELXTL v6.12 (Bruker, 2001)'
_diffrn_ambient_temperature 100(2)
_diffrn_measured_fraction_theta_full 0.982
_diffrn_measured_fraction_theta_max 0.922
_diffrn_measurement_device_type 'Bruker APEX2 CCD detector'
_diffrn_measurement_method '\w scans'
_diffrn_radiation_monochromator graphite
_diffrn_radiation_source 'fine-focus sealed tube'
_diffrn_radiation_type CuK\a
_diffrn_radiation_wavelength 1.54178
_diffrn_reflns_av_R_equivalents 0.0176
_diffrn_reflns_av_sigmaI/netI 0.0181
_diffrn_reflns_limit_h_max 12
_diffrn_reflns_limit_h_min -13
_diffrn_reflns_limit_k_max 13
_diffrn_reflns_limit_k_min -15
_diffrn_reflns_limit_l_max 15
_diffrn_reflns_limit_l_min 0
_diffrn_reflns_number 13173
_diffrn_reflns_theta_full 67.00
_diffrn_reflns_theta_max 67.06
_diffrn_reflns_theta_min 3.97
_exptl_absorpt_coefficient_mu 5.648
_exptl_absorpt_correction_T_max 0.5755
_exptl_absorpt_correction_T_min 0.2734
_exptl_absorpt_correction_type numerical
_exptl_crystal_colour colorless
_exptl_crystal_density_diffrn 1.513
_exptl_crystal_density_method 'not measured'
_exptl_crystal_description block
_exptl_crystal_F_000 736
_exptl_crystal_size_max 0.31
_exptl_crystal_size_mid 0.21
_exptl_crystal_size_min 0.11
_refine_diff_density_max 0.454
_refine_diff_density_min -0.339
_refine_diff_density_rms 0.054
_refine_ls_extinction_method none
_refine_ls_goodness_of_fit_ref 1.025
_refine_ls_hydrogen_treatment refall
_refine_ls_matrix_type full
_refine_ls_number_parameters 550
_refine_ls_number_reflns 5190
_refine_ls_number_restraints 0
_refine_ls_restrained_S_all 1.025
_refine_ls_R_factor_all 0.0234
_refine_ls_R_factor_gt 0.0227
_refine_ls_shift/su_max 0.004
_refine_ls_shift/su_mean 0.000
_refine_ls_structure_factor_coef Fsqd
_refine_ls_weighting_details 'calc w=1/[\s^2^(Fo^2^)+(0.0351P)^2^+1.0826P] where P=(Fo^2^+2Fc^2^)/3'
_refine_ls_weighting_scheme calc
_refine_ls_wR_factor_gt 0.0577
_refine_ls_wR_factor_ref 0.0581
_reflns_number_gt 5026
_reflns_number_total 5190
_reflns_threshold_expression >2sigma(I)
_cod_data_source_file ic1010538_si_002_5.cif
_cod_data_source_block Agpzstar4lut_BF4_2CH3CN
_cod_database_code 4316426

loop_
_symmetry_equiv_pos_as_xyz
'x, y, z'
'-x, -y, -z'

loop_
_atom_site_label
_atom_site_type_symbol
_atom_site_fract_x
_atom_site_fract_y
_atom_site_fract_z
_atom_site_U_iso_or_equiv
_atom_site_adp_type
_atom_site_occupancy
_atom_site_symmetry_multiplicity
_atom_site_calc_flag
_atom_site_refinement_flags
_atom_site_disorder_assembly
_atom_site_disorder_group
Ag1 Ag 0.465973(13) 1.154819(12) 0.415624(12) 0.01856(6) Uani 1 1 d . . .
N1 N 0.32356(15) 1.11981(14) 0.66411(14) 0.0147(3) Uani 1 1 d . . .
N12 N 0.23511(15) 1.29085(14) 0.50829(15) 0.0162(3) Uani 1 1 d . . .
N11 N 0.28750(16) 1.25169(15) 0.41558(15) 0.0183(3) Uani 1 1 d . . .
N22 N 0.41903(15) 1.33170(14) 0.67129(14) 0.0154(3) Uani 1 1 d . . .
N21 N 0.51180(15) 1.28883(15) 0.61844(14) 0.0170(3) Uani 1 1 d . . .
N42 N 0.32222(15) 0.87381(14) 0.73314(14) 0.0154(3) Uani 1 1 d . . .
N41 N 0.38579(15) 0.79310(14) 0.66549(14) 0.0165(3) Uani 1 1 d . . .
N32 N 0.47706(15) 1.05176(14) 0.81874(14) 0.0146(3) Uani 1 1 d . . .
N31 N 0.56423(15) 1.02710(14) 0.75661(14) 0.0164(3) Uani 1 1 d . . .
C2 C 0.26113(18) 1.14240(17) 0.57877(17) 0.0150(4) Uani 1 1 d . . .
C3 C 0.16599(19) 1.05958(18) 0.47672(18) 0.0179(4) Uani 1 1 d . . .
C4 C 0.13395(19) 0.94637(18) 0.46164(18) 0.0193(4) Uani 1 1 d . . .
C5 C 0.19660(19) 0.92189(18) 0.54990(18) 0.0179(4) Uani 1 1 d . . .
C6 C 0.28959(18) 1.01120(17) 0.64902(17) 0.0147(4) Uani 1 1 d . . .
C1 C 0.28746(19) 1.27397(17) 0.61117(17) 0.0160(4) Uani 1 1 d . . .
C7 C 0.34524(18) 0.99810(17) 0.75954(18) 0.0152(4) Uani 1 1 d . . .
C13 C 0.12859(18) 1.33540(17) 0.48561(18) 0.0180(4) Uani 1 1 d . . .
C12 C 0.1152(2) 1.32786(18) 0.37596(19) 0.0208(4) Uani 1 1 d . . .
C11 C 0.21465(19) 1.27556(18) 0.33550(18) 0.0193(4) Uani 1 1 d . . .
C23 C 0.46646(19) 1.43482(17) 0.77947(17) 0.0176(4) Uani 1 1 d . . .
C22 C 0.5932(2) 1.45998(19) 0.79627(19) 0.0197(4) Uani 1 1 d . . .
C21 C 0.61751(19) 1.36790(18) 0.69455(18) 0.0190(4) Uani 1 1 d . . .
C43 C 0.23400(18) 0.82111(18) 0.75896(18) 0.0174(4) Uani 1 1 d . . .
C42 C 0.24291(19) 0.70160(18) 0.70725(19) 0.0190(4) Uani 1 1 d . . .
C41 C 0.33839(18) 0.68803(17) 0.65094(17) 0.0165(4) Uani 1 1 d . . .
C33 C 0.53105(19) 1.12934(17) 0.93847(17) 0.0170(4) Uani 1 1 d . . .
C32 C 0.6569(2) 1.15675(19) 0.95364(19) 0.0214(4) Uani 1 1 d . . .
C31 C 0.67409(19) 1.09106(18) 0.83926(19) 0.0200(4) Uani 1 1 d . . .
C14 C 0.0487(2) 1.3768(2) 0.5682(2) 0.0230(4) Uani 1 1 d . . .
C10 C 0.2454(3) 1.2475(2) 0.2220(2) 0.0301(5) Uani 1 1 d . . .
C24 C 0.3871(2) 1.5006(2) 0.8576(2) 0.0231(4) Uani 1 1 d . . .
C20 C 0.7409(2) 1.3527(2) 0.6678(2) 0.0267(5) Uani 1 1 d . . .
C44 C 0.1496(2) 0.8898(2) 0.8295(2) 0.0231(4) Uani 1 1 d . . .
C40 C 0.3906(2) 0.57882(19) 0.5834(2) 0.0222(4) Uani 1 1 d . . .
C34 C 0.4583(2) 1.1668(2) 1.02830(19) 0.0242(5) Uani 1 1 d . . .
C30 C 0.7943(2) 1.0861(2) 0.8070(2) 0.0287(5) Uani 1 1 d . . .
H3 H 0.122(2) 1.080(2) 0.420(2) 0.018(6) Uiso 1 1 d . . .
H4 H 0.072(2) 0.886(2) 0.391(2) 0.023(6) Uiso 1 1 d . . .
H5 H 0.176(2) 0.850(2) 0.544(2) 0.023(6) Uiso 1 1 d . . .
H1 H 0.2412(19) 1.3166(18) 0.6680(18) 0.006(5) Uiso 1 1 d . . .
H7 H 0.3024(19) 1.0416(18) 0.8143(18) 0.005(5) Uiso 1 1 d . . .
H12 H 0.051(3) 1.350(2) 0.334(2) 0.030(7) Uiso 1 1 d . . .
H22 H 0.651(2) 1.523(2) 0.862(2) 0.015(5) Uiso 1 1 d . . .
H42 H 0.198(2) 0.644(2) 0.711(2) 0.018(6) Uiso 1 1 d . . .
H32 H 0.716(3) 1.205(2) 1.024(2) 0.029(7) Uiso 1 1 d . . .
H14A H 0.021(2) 1.315(2) 0.585(2) 0.031(7) Uiso 1 1 d . . .
H14B H 0.098(3) 1.447(3) 0.649(3) 0.044(8) Uiso 1 1 d . . .
H14C H -0.025(3) 1.400(3) 0.532(3) 0.043(8) Uiso 1 1 d . . .
H10A H 0.295(3) 1.194(3) 0.205(3) 0.063(10) Uiso 1 1 d . . .
H10B H 0.181(4) 1.233(4) 0.164(4) 0.076(12) Uiso 1 1 d . . .
H10C H 0.293(4) 1.320(4) 0.225(3) 0.076(11) Uiso 1 1 d . . .
H24A H 0.441(2) 1.565(2) 0.930(2) 0.025(6) Uiso 1 1 d . . .
H24B H 0.343(3) 1.450(2) 0.876(2) 0.033(7) Uiso 1 1 d . . .
H24C H 0.327(3) 1.533(3) 0.819(3) 0.040(8) Uiso 1 1 d . . .
H20A H 0.778(3) 1.292(3) 0.685(3) 0.043(8) Uiso 1 1 d . . .
H20B H 0.730(3) 1.326(3) 0.587(3) 0.056(9) Uiso 1 1 d . . .
H20C H 0.801(3) 1.425(3) 0.715(3) 0.065(10) Uiso 1 1 d . . .
H44A H 0.199(2) 0.951(2) 0.906(2) 0.024(6) Uiso 1 1 d . . .
H44B H 0.100(2) 0.839(2) 0.844(2) 0.024(6) Uiso 1 1 d . . .
H44C H 0.098(2) 0.924(2) 0.789(2) 0.030(7) Uiso 1 1 d . . .
H40A H 0.455(3) 0.597(2) 0.549(2) 0.032(7) Uiso 1 1 d . . .
H40B H 0.434(3) 0.553(2) 0.637(3) 0.037(7) Uiso 1 1 d . . .
H40C H 0.328(3) 0.519(3) 0.520(3) 0.045(8) Uiso 1 1 d . . .
H34A H 0.392(3) 1.203(2) 1.011(2) 0.029(7) Uiso 1 1 d . . .
H34B H 0.424(3) 1.097(3) 1.030(3) 0.042(8) Uiso 1 1 d . . .
H34C H 0.516(2) 1.224(2) 1.107(2) 0.028(6) Uiso 1 1 d . . .
H30A H 0.808(3) 1.008(3) 0.773(3) 0.050(9) Uiso 1 1 d . . .
H30B H 0.865(3) 1.134(3) 0.877(3) 0.049(9) Uiso 1 1 d . . .
H30C H 0.787(3) 1.114(3) 0.753(3) 0.049(9) Uiso 1 1 d . . .
F1 F 0.89354(13) 0.87708(11) 0.20652(13) 0.0342(3) Uani 1 1 d . . .
F2 F 0.73687(14) 0.71144(13) 0.09194(14) 0.0424(4) Uani 1 1 d . . .
F3 F 0.92002(17) 0.71076(15) 0.04904(16) 0.0559(5) Uani 1 1 d . . .
F4 F 0.91135(17) 0.70774(14) 0.21810(14) 0.0525(4) Uani 1 1 d . . .
B1 B 0.8665(2) 0.7521(2) 0.1416(2) 0.0236(5) Uani 1 1 d . . .
N1S N 0.05754(19) 0.60867(18) 0.83819(17) 0.0302(4) Uani 1 1 d . . .
C1S C 0.0959(2) 0.59701(19) 0.9185(2) 0.0245(5) Uani 1 1 d . . .
C2S C 0.1499(3) 0.5844(2) 1.0241(2) 0.0315(5) Uani 1 1 d . . .
H2SA H 0.240(3) 0.631(3) 1.068(3) 0.056(9) Uiso 1 1 d . . .
H2SB H 0.143(3) 0.501(3) 0.999(3) 0.057(9) Uiso 1 1 d . . .
H2SC H 0.096(3) 0.620(3) 1.083(3) 0.055(9) Uiso 1 1 d . . .

loop_
_atom_site_aniso_label
_atom_site_aniso_U_11
_atom_site_aniso_U_22
_atom_site_aniso_U_33
_atom_site_aniso_U_23
_atom_site_aniso_U_13
_atom_site_aniso_U_12
Ag1 0.01898(9) 0.01720(9) 0.01592(9) 0.00434(6) 0.00760(6) 0.00275(6)
N1 0.0152(8) 0.0137(8) 0.0154(8) 0.0065(7) 0.0063(7) 0.0033(6)
N12 0.0175(9) 0.0157(8) 0.0169(8) 0.0089(7) 0.0058(7) 0.0042(6)
N11 0.0217(9) 0.0184(8) 0.0182(8) 0.0106(7) 0.0081(7) 0.0052(7)
N22 0.0171(9) 0.0149(8) 0.0153(8) 0.0076(7) 0.0060(7) 0.0035(6)
N21 0.0174(9) 0.0176(8) 0.0145(8) 0.0067(7) 0.0050(7) 0.0035(7)
N42 0.0178(9) 0.0136(8) 0.0159(8) 0.0076(7) 0.0058(7) 0.0034(6)
N41 0.0195(9) 0.0144(8) 0.0158(8) 0.0071(7) 0.0061(7) 0.0052(6)
N32 0.0158(8) 0.0132(8) 0.0141(8) 0.0066(7) 0.0038(7) 0.0026(6)
N31 0.0181(9) 0.0151(8) 0.0154(8) 0.0060(7) 0.0074(7) 0.0030(6)
C2 0.0158(10) 0.0165(10) 0.0168(9) 0.0091(8) 0.0091(8) 0.0056(8)
C3 0.0179(10) 0.0209(10) 0.0164(10) 0.0099(8) 0.0058(8) 0.0052(8)
C4 0.0181(11) 0.0177(10) 0.0169(10) 0.0056(8) 0.0033(9) 0.0005(8)
C5 0.0192(11) 0.0138(10) 0.0201(10) 0.0075(8) 0.0068(8) 0.0026(8)
C6 0.0139(10) 0.0150(9) 0.0150(9) 0.0065(8) 0.0058(8) 0.0041(7)
C1 0.0170(10) 0.0171(10) 0.0148(9) 0.0081(8) 0.0058(8) 0.0042(8)
C7 0.0168(10) 0.0124(9) 0.0167(10) 0.0067(8) 0.0063(8) 0.0034(8)
C13 0.0151(10) 0.0136(9) 0.0224(10) 0.0079(8) 0.0029(8) 0.0016(8)
C12 0.0201(11) 0.0196(10) 0.0220(10) 0.0119(9) 0.0017(9) 0.0030(8)
C11 0.0217(11) 0.0188(10) 0.0167(10) 0.0093(8) 0.0036(8) 0.0008(8)
C23 0.0237(11) 0.0148(9) 0.0145(9) 0.0081(8) 0.0039(8) 0.0034(8)
C22 0.0208(11) 0.0173(10) 0.0159(10) 0.0065(9) 0.0011(9) 0.0011(8)
C21 0.0191(11) 0.0198(10) 0.0180(10) 0.0100(8) 0.0039(8) 0.0029(8)
C43 0.0158(10) 0.0196(10) 0.0176(10) 0.0105(8) 0.0039(8) 0.0014(8)
C42 0.0193(10) 0.0170(10) 0.0225(10) 0.0123(9) 0.0046(9) 0.0000(8)
C41 0.0176(10) 0.0157(9) 0.0153(9) 0.0082(8) 0.0022(8) 0.0020(8)
C33 0.0198(10) 0.0154(9) 0.0144(9) 0.0076(8) 0.0027(8) 0.0016(8)
C32 0.0209(11) 0.0210(10) 0.0161(10) 0.0058(9) 0.0031(9) -0.0005(9)
C31 0.0206(11) 0.0174(10) 0.0211(10) 0.0086(8) 0.0069(9) 0.0021(8)
C14 0.0201(11) 0.0237(11) 0.0269(12) 0.0133(10) 0.0077(10) 0.0072(9)
C10 0.0325(14) 0.0412(14) 0.0237(12) 0.0202(11) 0.0100(11) 0.0121(12)
C24 0.0251(12) 0.0205(11) 0.0189(11) 0.0060(9) 0.0064(10) 0.0055(9)
C20 0.0199(12) 0.0307(12) 0.0205(11) 0.0062(10) 0.0050(9) 0.0029(10)
C44 0.0225(11) 0.0217(11) 0.0295(12) 0.0140(10) 0.0122(10) 0.0046(9)
C40 0.0271(12) 0.0159(10) 0.0248(11) 0.0096(9) 0.0102(10) 0.0054(9)
C34 0.0245(12) 0.0264(12) 0.0168(11) 0.0068(9) 0.0068(9) 0.0028(10)
C30 0.0228(13) 0.0254(12) 0.0283(12) 0.0052(10) 0.0105(10) -0.0017(9)
F1 0.0362(8) 0.0219(6) 0.0466(8) 0.0155(6) 0.0186(7) 0.0093(6)
F2 0.0296(8) 0.0432(8) 0.0451(9) 0.0182(7) 0.0045(7) 0.0004(6)
F3 0.0688(11) 0.0424(9) 0.0607(11) 0.0144(8) 0.0495(10) 0.0141(8)
F4 0.0684(11) 0.0326(8) 0.0432(9) 0.0225(7) -0.0129(8) 0.0028(7)
B1 0.0256(13) 0.0206(12) 0.0256(12) 0.0111(10) 0.0093(11) 0.0071(10)
N1S 0.0326(11) 0.0343(11) 0.0247(10) 0.0148(9) 0.0100(9) 0.0072(9)
C1S 0.0239(12) 0.0210(11) 0.0280(12) 0.0098(9) 0.0116(10) 0.0049(9)
C2S 0.0383(15) 0.0280(13) 0.0270(12) 0.0149(10) 0.0047(11) 0.0069(11)

loop_
_atom_type_symbol
_atom_type_description
_atom_type_scat_dispersion_real
_atom_type_scat_dispersion_imag
_atom_type_scat_source
C C 0.0181 0.0091 'International Tables Vol C Tables 4.2.6.8 and 6.1.1.4'
H H 0.0000 0.0000 'International Tables Vol C Tables 4.2.6.8 and 6.1.1.4'
B B 0.0090 0.0039 'International Tables Vol C Tables 4.2.6.8 and 6.1.1.4'
N N 0.0311 0.0180 'International Tables Vol C Tables 4.2.6.8 and 6.1.1.4'
F F 0.0727 0.0534 'International Tables Vol C Tables 4.2.6.8 and 6.1.1.4'
Ag Ag 0.1306 4.2820 'International Tables Vol C Tables 4.2.6.8 and 6.1.1.4'

loop_
_geom_angle_atom_site_label_1
_geom_angle_atom_site_label_2
_geom_angle_atom_site_label_3
_geom_angle
_geom_angle_site_symmetry_1
_geom_angle_site_symmetry_3
_geom_angle_publ_flag
N31 Ag1 N21 157.89(6) 2_676 . ?
N31 Ag1 N11 113.39(6) 2_676 . ?
N21 Ag1 N11 79.92(6) . . ?
N31 Ag1 N41 81.09(6) 2_676 2_676 ?
N21 Ag1 N41 110.38(6) . 2_676 ?
N11 Ag1 N41 114.27(5) . 2_676 ?
C6 N1 C2 116.80(17) . . ?
C13 N12 N11 111.93(16) . . ?
C13 N12 C1 127.39(16) . . ?
N11 N12 C1 120.48(15) . . ?
C11 N11 N12 105.11(16) . . ?
C11 N11 Ag1 133.04(13) . . ?
N12 N11 Ag1 121.78(12) . . ?
C23 N22 N21 111.61(16) . . ?
C23 N22 C1 126.72(17) . . ?
N21 N22 C1 121.57(15) . . ?
C21 N21 N22 104.97(15) . . ?
C21 N21 Ag1 129.27(13) . . ?
N22 N21 Ag1 121.94(12) . . ?
C43 N42 N41 112.27(15) . . ?
C43 N42 C7 127.78(16) . . ?
N41 N42 C7 119.69(15) . . ?
C41 N41 N42 105.15(15) . . ?
C41 N41 Ag1 131.77(13) . 2_676 ?
N42 N41 Ag1 122.86(11) . 2_676 ?
C33 N32 N31 111.85(16) . . ?
C33 N32 C7 126.43(17) . . ?
N31 N32 C7 121.72(15) . . ?
C31 N31 N32 105.07(15) . . ?
C31 N31 Ag1 126.65(13) . 2_676 ?
N32 N31 Ag1 120.47(12) . 2_676 ?
N1 C2 C3 123.80(18) . . ?
N1 C2 C1 114.34(17) . . ?
C3 C2 C1 121.18(17) . . ?
C4 C3 C2 118.42(18) . . ?
C4 C3 H3 120.6(14) . . ?
C2 C3 H3 120.9(14) . . ?
C5 C4 C3 118.55(19) . . ?
C5 C4 H4 120.5(14) . . ?
C3 C4 H4 120.9(14) . . ?
C4 C5 C6 118.57(19) . . ?
C4 C5 H5 120.5(15) . . ?
C6 C5 H5 121.0(15) . . ?
N1 C6 C5 123.83(18) . . ?
N1 C6 C7 114.56(16) . . ?
C5 C6 C7 120.87(17) . . ?
N22 C1 N12 111.62(15) . . ?
N22 C1 C2 114.25(16) . . ?
N12 C1 C2 112.28(16) . . ?
N22 C1 H1 106.4(12) . . ?
N12 C1 H1 105.1(12) . . ?
C2 C1 H1 106.4(12) . . ?
N32 C7 N42 111.21(15) . . ?
N32 C7 C6 113.51(16) . . ?
N42 C7 C6 112.45(16) . . ?
N32 C7 H7 106.1(12) . . ?
N42 C7 H7 107.6(12) . . ?
C6 C7 H7 105.4(12) . . ?
N12 C13 C12 105.66(18) . . ?
N12 C13 C14 122.92(18) . . ?
C12 C13 C14 131.38(19) . . ?
C13 C12 C11 106.75(18) . . ?
C13 C12 H12 126.9(16) . . ?
C11 C12 H12 126.3(16) . . ?
N11 C11 C12 110.52(18) . . ?
N11 C11 C10 120.38(19) . . ?
C12 C11 C10 129.1(2) . . ?
N22 C23 C22 106.39(17) . . ?
N22 C23 C24 123.26(19) . . ?
C22 C23 C24 130.35(19) . . ?
C23 C22 C21 106.20(18) . . ?
C23 C22 H22 126.7(14) . . ?
C21 C22 H22 127.1(14) . . ?
N21 C21 C22 110.82(18) . . ?
N21 C21 C20 121.20(18) . . ?
C22 C21 C20 127.98(19) . . ?
N42 C43 C42 105.62(17) . . ?
N42 C43 C44 122.67(18) . . ?
C42 C43 C44 131.71(19) . . ?
C43 C42 C41 106.61(18) . . ?
C43 C42 H42 126.5(15) . . ?
C41 C42 H42 126.9(15) . . ?
N41 C41 C42 110.33(17) . . ?
N41 C41 C40 119.45(18) . . ?
C42 C41 C40 130.21(18) . . ?
N32 C33 C32 106.14(18) . . ?
N32 C33 C34 123.00(18) . . ?
C32 C33 C34 130.82(19) . . ?
C33 C32 C31 106.43(19) . . ?
C33 C32 H32 126.1(17) . . ?
C31 C32 H32 127.4(17) . . ?
N31 C31 C32 110.50(18) . . ?
N31 C31 C30 121.49(19) . . ?
C32 C31 C30 128.0(2) . . ?
C13 C14 H14A 112.1(15) . . ?
C13 C14 H14B 110.8(17) . . ?
H14A C14 H14B 105(2) . . ?
C13 C14 H14C 109.2(17) . . ?
H14A C14 H14C 109(2) . . ?
H14B C14 H14C 110(2) . . ?
C11 C10 H10A 112(2) . . ?
C11 C10 H10B 114(3) . . ?
H10A C10 H10B 115(3) . . ?
C11 C10 H10C 114(2) . . ?
H10A C10 H10C 104(3) . . ?
H10B C10 H10C 96(3) . . ?
C23 C24 H24A 108.1(15) . . ?
C23 C24 H24B 111.2(17) . . ?
H24A C24 H24B 109(2) . . ?
C23 C24 H24C 110.4(17) . . ?
H24A C24 H24C 109(2) . . ?
H24B C24 H24C 110(2) . . ?
C21 C20 H20A 111.6(17) . . ?
C21 C20 H20B 110(2) . . ?
H20A C20 H20B 107(3) . . ?
C21 C20 H20C 111(2) . . ?
H20A C20 H20C 107(3) . . ?
H20B C20 H20C 110(3) . . ?
C43 C44 H44A 109.2(15) . . ?
C43 C44 H44B 110.1(15) . . ?
H44A C44 H44B 105(2) . . ?
C43 C44 H44C 110.8(16) . . ?
H44A C44 H44C 110(2) . . ?
H44B C44 H44C 111(2) . . ?
C41 C40 H40A 111.5(15) . . ?
C41 C40 H40B 109.9(16) . . ?
H40A C40 H40B 106(2) . . ?
C41 C40 H40C 110.5(19) . . ?
H40A C40 H40C 107(2) . . ?
H40B C40 H40C 112(2) . . ?
C33 C34 H34A 112.9(16) . . ?
C33 C34 H34B 109.6(17) . . ?
H34A C34 H34B 108(2) . . ?
C33 C34 H34C 108.1(15) . . ?
H34A C34 H34C 108(2) . . ?
H34B C34 H34C 110(2) . . ?
C31 C30 H30A 110(2) . . ?
C31 C30 H30B 111.1(18) . . ?
H30A C30 H30B 107(3) . . ?
C31 C30 H30C 107.7(19) . . ?
H30A C30 H30C 110(3) . . ?
H30B C30 H30C 110(3) . . ?
F3 B1 F4 110.9(2) . . ?
F3 B1 F2 108.0(2) . . ?
F4 B1 F2 108.4(2) . . ?
F3 B1 F1 110.01(19) . . ?
F4 B1 F1 109.25(19) . . ?
F2 B1 F1 110.31(18) . . ?
N1S C1S C2S 178.0(3) . . ?
C1S C2S H2SA 111.3(19) . . ?
C1S C2S H2SB 109(2) . . ?
H2SA C2S H2SB 113(3) . . ?
C1S C2S H2SC 107.8(18) . . ?
H2SA C2S H2SC 108(3) . . ?
H2SB C2S H2SC 108(3) . . ?

loop_
_geom_bond_atom_site_label_1
_geom_bond_atom_site_label_2
_geom_bond_distance
_geom_bond_site_symmetry_2
_geom_bond_publ_flag
Ag1 N31 2.3002(16) 2_676 ?
Ag1 N21 2.3030(16) . ?
Ag1 N11 2.3855(17) . ?
Ag1 N41 2.3894(16) 2_676 ?
N1 C6 1.333(3) . ?
N1 C2 1.334(3) . ?
N12 C13 1.366(3) . ?
N12 N11 1.369(2) . ?
N12 C1 1.460(2) . ?
N11 C11 1.334(3) . ?
N22 C23 1.364(3) . ?
N22 N21 1.372(2) . ?
N22 C1 1.450(3) . ?
N21 C21 1.334(3) . ?
N42 C43 1.359(3) . ?
N42 N41 1.365(2) . ?
N42 C7 1.458(2) . ?
N41 C41 1.332(3) . ?
N41 Ag1 2.3894(16) 2_676 ?
N32 C33 1.362(3) . ?
N32 N31 1.367(2) . ?
N32 C7 1.441(3) . ?
N31 C31 1.333(3) . ?
N31 Ag1 2.3002(16) 2_676 ?
C2 C3 1.387(3) . ?
C2 C1 1.527(3) . ?
C3 C4 1.386(3) . ?
C3 H3 0.94(2) . ?
C4 C5 1.382(3) . ?
C4 H4 0.95(3) . ?
C5 C6 1.386(3) . ?
C5 H5 0.90(3) . ?
C6 C7 1.529(3) . ?
C1 H1 0.97(2) . ?
C7 H7 0.93(2) . ?
C13 C12 1.372(3) . ?
C13 C14 1.489(3) . ?
C12 C11 1.402(3) . ?
C12 H12 0.93(3) . ?
C11 C10 1.494(3) . ?
C23 C22 1.369(3) . ?
C23 C24 1.494(3) . ?
C22 C21 1.406(3) . ?
C22 H22 0.92(2) . ?
C21 C20 1.493(3) . ?
C43 C42 1.374(3) . ?
C43 C44 1.497(3) . ?
C42 C41 1.406(3) . ?
C42 H42 0.90(2) . ?
C41 C40 1.496(3) . ?
C33 C32 1.367(3) . ?
C33 C34 1.498(3) . ?
C32 C31 1.406(3) . ?
C32 H32 0.90(3) . ?
C31 C30 1.489(3) . ?
C14 H14A 0.98(3) . ?
C14 H14B 1.01(3) . ?
C14 H14C 0.98(3) . ?
C10 H10A 0.88(4) . ?
C10 H10B 0.85(4) . ?
C10 H10C 1.02(4) . ?
C24 H24A 0.94(3) . ?
C24 H24B 0.94(3) . ?
C24 H24C 0.97(3) . ?
C20 H20A 0.99(3) . ?
C20 H20B 0.93(4) . ?
C20 H20C 0.94(4) . ?
C44 H44A 0.94(3) . ?
C44 H44B 0.95(3) . ?
C44 H44C 0.95(3) . ?
C40 H40A 1.00(3) . ?
C40 H40B 0.96(3) . ?
C40 H40C 0.92(3) . ?
C34 H34A 0.92(3) . ?
C34 H34B 0.98(3) . ?
C34 H34C 0.98(3) . ?
C30 H30A 0.92(3) . ?
C30 H30B 0.96(3) . ?
C30 H30C 0.93(3) . ?
F1 B1 1.390(3) . ?
F2 B1 1.389(3) . ?
F3 B1 1.374(3) . ?
F4 B1 1.384(3) . ?
N1S C1S 1.123(3) . ?
C1S C2S 1.463(3) . ?
C2S H2SA 1.02(4) . ?
C2S H2SB 0.95(4) . ?
C2S H2SC 1.04(3) . ?

loop_
_geom_torsion_atom_site_label_1
_geom_torsion_atom_site_label_2
_geom_torsion_atom_site_label_3
_geom_torsion_atom_site_label_4
_geom_torsion
_geom_torsion_site_symmetry_1
_geom_torsion_site_symmetry_2
_geom_torsion_site_symmetry_3
_geom_torsion_site_symmetry_4
_geom_torsion_publ_flag
C13 N12 N11 C11 1.8(2) . . . . ?
C1 N12 N11 C11 177.16(17) . . . . ?
C13 N12 N11 Ag1 -175.46(12) . . . . ?
C1 N12 N11 Ag1 -0.2(2) . . . . ?
N31 Ag1 N11 C11 -49.17(19) 2_676 . . . ?
N21 Ag1 N11 C11 149.33(19) . . . . ?
N41 Ag1 N11 C11 41.4(2) 2_676 . . . ?
N31 Ag1 N11 N12 127.28(13) 2_676 . . . ?
N21 Ag1 N11 N12 -34.23(13) . . . . ?
N41 Ag1 N11 N12 -142.15(13) 2_676 . . . ?
C23 N22 N21 C21 -0.9(2) . . . . ?
C1 N22 N21 C21 175.70(16) . . . . ?
C23 N22 N21 Ag1 -160.78(12) . . . . ?
C1 N22 N21 Ag1 15.8(2) . . . . ?
N31 Ag1 N21 C21 102.5(2) 2_676 . . . ?
N11 Ag1 N21 C21 -128.20(17) . . . . ?
N41 Ag1 N21 C21 -15.91(18) 2_676 . . . ?
N31 Ag1 N21 N22 -102.97(18) 2_676 . . . ?
N11 Ag1 N21 N22 26.35(13) . . . . ?
N41 Ag1 N21 N22 138.64(13) 2_676 . . . ?
C43 N42 N41 C41 -1.4(2) . . . . ?
C7 N42 N41 C41 -175.94(16) . . . . ?
C43 N42 N41 Ag1 173.76(12) . . . 2_676 ?
C7 N42 N41 Ag1 -0.8(2) . . . 2_676 ?
C33 N32 N31 C31 -0.3(2) . . . . ?
C7 N32 N31 C31 -179.69(16) . . . . ?
C33 N32 N31 Ag1 150.81(13) . . . 2_676 ?
C7 N32 N31 Ag1 -28.6(2) . . . 2_676 ?
C6 N1 C2 C3 -0.9(3) . . . . ?
C6 N1 C2 C1 169.75(16) . . . . ?
N1 C2 C3 C4 -0.4(3) . . . . ?
C1 C2 C3 C4 -170.42(18) . . . . ?
C2 C3 C4 C5 1.1(3) . . . . ?
C3 C4 C5 C6 -0.6(3) . . . . ?
C2 N1 C6 C5 1.5(3) . . . . ?
C2 N1 C6 C7 -168.71(16) . . . . ?
C4 C5 C6 N1 -0.7(3) . . . . ?
C4 C5 C6 C7 168.86(18) . . . . ?
C23 N22 C1 N12 106.2(2) . . . . ?
N21 N22 C1 N12 -69.8(2) . . . . ?
C23 N22 C1 C2 -125.00(19) . . . . ?
N21 N22 C1 C2 58.9(2) . . . . ?
C13 N12 C1 N22 -126.68(19) . . . . ?
N11 N12 C1 N22 58.8(2) . . . . ?
C13 N12 C1 C2 103.5(2) . . . . ?
N11 N12 C1 C2 -71.0(2) . . . . ?
N1 C2 C1 N22 41.6(2) . . . . ?
C3 C2 C1 N22 -147.52(18) . . . . ?
N1 C2 C1 N12 169.98(16) . . . . ?
C3 C2 C1 N12 -19.1(2) . . . . ?
C33 N32 C7 N42 -102.2(2) . . . . ?
N31 N32 C7 N42 77.1(2) . . . . ?
C33 N32 C7 C6 129.84(19) . . . . ?
N31 N32 C7 C6 -50.9(2) . . . . ?
C43 N42 C7 N32 129.6(2) . . . . ?
N41 N42 C7 N32 -56.8(2) . . . . ?
C43 N42 C7 C6 -101.8(2) . . . . ?
N41 N42 C7 C6 71.8(2) . . . . ?
N1 C6 C7 N32 -43.5(2) . . . . ?
C5 C6 C7 N32 146.05(18) . . . . ?
N1 C6 C7 N42 -170.81(16) . . . . ?
C5 C6 C7 N42 18.7(2) . . . . ?
N11 N12 C13 C12 -2.0(2) . . . . ?
C1 N12 C13 C12 -176.91(18) . . . . ?
N11 N12 C13 C14 176.05(18) . . . . ?
C1 N12 C13 C14 1.1(3) . . . . ?
N12 C13 C12 C11 1.3(2) . . . . ?
C14 C13 C12 C11 -176.5(2) . . . . ?
N12 N11 C11 C12 -0.9(2) . . . . ?
Ag1 N11 C11 C12 175.92(14) . . . . ?
N12 N11 C11 C10 178.44(19) . . . . ?
Ag1 N11 C11 C10 -4.7(3) . . . . ?
C13 C12 C11 N11 -0.2(2) . . . . ?
C13 C12 C11 C10 -179.5(2) . . . . ?
N21 N22 C23 C22 0.7(2) . . . . ?
C1 N22 C23 C22 -175.71(17) . . . . ?
N21 N22 C23 C24 -179.26(18) . . . . ?
C1 N22 C23 C24 4.3(3) . . . . ?
N22 C23 C22 C21 -0.2(2) . . . . ?
C24 C23 C22 C21 179.8(2) . . . . ?
N22 N21 C21 C22 0.8(2) . . . . ?
Ag1 N21 C21 C22 158.61(14) . . . . ?
N22 N21 C21 C20 -179.50(18) . . . . ?
Ag1 N21 C21 C20 -21.7(3) . . . . ?
C23 C22 C21 N21 -0.4(2) . . . . ?
C23 C22 C21 C20 179.9(2) . . . . ?
N41 N42 C43 C42 1.0(2) . . . . ?
C7 N42 C43 C42 175.02(18) . . . . ?
N41 N42 C43 C44 -178.52(18) . . . . ?
C7 N42 C43 C44 -4.5(3) . . . . ?
N42 C43 C42 C41 -0.2(2) . . . . ?
C44 C43 C42 C41 179.3(2) . . . . ?
N42 N41 C41 C42 1.2(2) . . . . ?
Ag1 N41 C41 C42 -173.34(13) 2_676 . . . ?
N42 N41 C41 C40 -177.95(17) . . . . ?
Ag1 N41 C41 C40 7.5(3) 2_676 . . . ?
C43 C42 C41 N41 -0.6(2) . . . . ?
C43 C42 C41 C40 178.4(2) . . . . ?
N31 N32 C33 C32 0.8(2) . . . . ?
C7 N32 C33 C32 -179.86(17) . . . . ?
N31 N32 C33 C34 -176.89(18) . . . . ?
C7 N32 C33 C34 2.4(3) . . . . ?
N32 C33 C32 C31 -0.9(2) . . . . ?
C34 C33 C32 C31 176.5(2) . . . . ?
N32 N31 C31 C32 -0.3(2) . . . . ?
Ag1 N31 C31 C32 -149.04(14) 2_676 . . . ?
N32 N31 C31 C30 178.55(19) . . . . ?
Ag1 N31 C31 C30 29.8(3) 2_676 . . . ?
C33 C32 C31 N31 0.8(2) . . . . ?
C33 C32 C31 C30 -178.0(2) . . . . ?
